data_1566029
loop_
_publ_author_name
'van Beek, Cody'
'van Leest, Nicolaas P.'
'Lutz, Martin'
'de Vos, Sander D.'
'Klein Gebbink, Robertus J.M.'
'de Bruin, Bas'
'Broere, Daniel L. J.'

_publ_section_title
;
 Combining Metal&#x2010;Metal Cooperativity, Metal&#x2010;Ligand
 Cooperativity and Chemical Non&#x2010;Innocence in Diiron Carbonyl
 Complexes
;
_journal_name_full 'Chemical Science'
_journal_paper_doi 10.1039/D1SC05473B
_journal_year 2022
_chemical_formula_moiety 'C29 H36 Fe2 N2 O7 P2'
_chemical_formula_sum 'C29 H36 Fe2 N2 O7 P2'
_chemical_formula_weight 698.24
_space_group_crystal_system triclinic
_space_group_IT_number 2
_space_group_name_Hall '-P 1'
_space_group_name_H-M_alt 'P -1'
_atom_sites_solution_hydrogens difmap
_atom_sites_solution_primary dual
_atom_sites_solution_secondary difmap
_audit_creation_method SHELXL-2018/3
_audit_update_record
;
2021-09-20 deposited with the CCDC.	2022-01-12 downloaded from the CCDC.
;
_cell_angle_alpha 113.213(1)
_cell_angle_beta 106.029(1)
_cell_angle_gamma 94.152(1)
_cell_formula_units_Z 2
_cell_length_a 9.17932(18)
_cell_length_b 13.9790(3)
_cell_length_c 14.4063(3)
_cell_measurement_reflns_used 45989
_cell_measurement_temperature 150(2)
_cell_measurement_theta_max 35.13
_cell_measurement_theta_min 1.58
_cell_volume 1598.14(6)
_computing_cell_refinement Peakref
_computing_data_collection Apex3
_computing_data_reduction 'Eval15, Sadabs'
_computing_structure_refinement 'SHELXL-2018/3 (Sheldrick, 2018)'
_computing_structure_solution SHELXT
_diffrn_ambient_temperature 150(2)
_diffrn_measured_fraction_theta_full 1.000
_diffrn_measured_fraction_theta_max 1.000
_diffrn_measurement_device_type 'Bruker Kappa ApexII'
_diffrn_measurement_method '\f and \w scans'
_diffrn_radiation_type MoK\a
_diffrn_radiation_wavelength 0.71073
_diffrn_reflns_av_R_equivalents 0.0237
_diffrn_reflns_av_unetI/netI 0.0196
_diffrn_reflns_Laue_measured_fraction_full 1.000
_diffrn_reflns_Laue_measured_fraction_max 1.000
_diffrn_reflns_limit_h_max 14
_diffrn_reflns_limit_h_min -14
_diffrn_reflns_limit_k_max 22
_diffrn_reflns_limit_k_min -22
_diffrn_reflns_limit_l_max 23
_diffrn_reflns_limit_l_min -23
_diffrn_reflns_number 56990
_diffrn_reflns_point_group_measured_fraction_full 1.000
_diffrn_reflns_point_group_measured_fraction_max 1.000
_diffrn_reflns_theta_full 25.242
_diffrn_reflns_theta_max 34.998
_diffrn_reflns_theta_min 1.620
_diffrn_source 'sealed tube'
_exptl_absorpt_coefficient_mu 1.054
_exptl_absorpt_correction_T_max 0.7469
_exptl_absorpt_correction_T_min 0.6540
_exptl_absorpt_correction_type multi-scan
_exptl_absorpt_process_details
;
 SADABS 2016/2: Krause, L., Herbst-Irmer, R., Sheldrick G.M. & Stalke D.,
 J. Appl. Cryst. 48 (2015) 3-10
;
_exptl_crystal_colour 'dark red'
_exptl_crystal_density_diffrn 1.451
_exptl_crystal_description block
_exptl_crystal_F_000 724
_exptl_crystal_size_max 0.39
_exptl_crystal_size_mid 0.18
_exptl_crystal_size_min 0.12
_refine_diff_density_max 0.490
_refine_diff_density_min -0.497
_refine_diff_density_rms 0.053
_refine_ls_extinction_method none
_refine_ls_goodness_of_fit_ref 1.038
_refine_ls_hydrogen_treatment constr
_refine_ls_matrix_type full
_refine_ls_number_parameters 387
_refine_ls_number_reflns 14069
_refine_ls_number_restraints 0
_refine_ls_restrained_S_all 1.038
_refine_ls_R_factor_all 0.0298
_refine_ls_R_factor_gt 0.0240
_refine_ls_shift/su_max 0.003
_refine_ls_shift/su_mean 0.000
_refine_ls_structure_factor_coef Fsqd
_refine_ls_weighting_details 'w=1/[\s^2^(Fo^2^)+(0.0363P)^2^+0.2387P] where P=(Fo^2^+2Fc^2^)/3'
_refine_ls_weighting_scheme calc
_refine_ls_wR_factor_gt 0.0654
_refine_ls_wR_factor_ref 0.0680
_reflns_Friedel_coverage 0.000
_reflns_number_gt 12232
_reflns_number_total 14069
_reflns_threshold_expression 'I > 2\s(I)'
_cod_data_source_file d1sc05473b2.cif
_cod_data_source_block l1083a
_cod_original_cell_volume 1598.15(6)
_cod_database_code 1566029
_shelx_shelxl_version_number 2018/3
_shelx_space_group_comment
;
The symmetry employed for this shelxl refinement is uniquely defined
by the following loop, which should always be used as a source of
symmetry information in preference to the above space-group names.
They are only intended as comments.
;

loop_
_space_group_symop_operation_xyz
'x, y, z'
'-x, -y, -z'

loop_
_atom_site_label
_atom_site_type_symbol
_atom_site_fract_x
_atom_site_fract_y
_atom_site_fract_z
_atom_site_U_iso_or_equiv
_atom_site_adp_type
_atom_site_occupancy
_atom_site_site_symmetry_order
_atom_site_calc_flag
_atom_site_refinement_flags_posn
_atom_site_refinement_flags_adp
_atom_site_refinement_flags_occupancy
_atom_site_disorder_assembly
_atom_site_disorder_group
Fe1 Fe 0.15160(2) 0.24152(2) 0.38363(2) 0.01527(3) Uani 1 1 d . . . . .
Fe2 Fe 0.61956(2) 0.33197(2) 0.86926(2) 0.01934(3) Uani 1 1 d . . . . .
P1 P 0.11903(2) 0.30677(2) 0.26332(2) 0.01774(4) Uani 1 1 d . . . . .
P2 P 0.44701(2) 0.18092(2) 0.74741(2) 0.01579(4) Uani 1 1 d . . . . .
O1 O 0.14163(9) 0.39937(6) 0.58830(6) 0.03309(15) Uani 1 1 d . . . . .
O2 O 0.17857(9) 0.02069(6) 0.34138(7) 0.03481(16) Uani 1 1 d . . . . .
O3 O -0.17775(8) 0.15949(6) 0.31705(7) 0.03530(16) Uani 1 1 d . . . . .
O4 O 0.50499(10) 0.42755(6) 0.72219(7) 0.03859(18) Uani 1 1 d . . . . .
O5 O 0.83833(9) 0.53573(6) 1.00764(6) 0.03638(17) Uani 1 1 d . . . . .
O6 O 0.87923(9) 0.22014(7) 0.86511(7) 0.03990(18) Uani 1 1 d . . . . .
O7 O 0.47462(10) 0.36526(7) 1.03511(6) 0.03921(18) Uani 1 1 d . . . . .
N1 N 0.38604(8) 0.29398(5) 0.41682(5) 0.01633(11) Uani 1 1 d . . . . .
N2 N 0.45654(8) 0.20306(5) 0.52227(5) 0.01683(11) Uani 1 1 d . . . . .
C1 C 0.30816(10) 0.39502(7) 0.31372(7) 0.02214(14) Uani 1 1 d . . . . .
H1A H 0.336266 0.396601 0.252680 0.027 Uiso 1 1 calc R U . . .
H1B H 0.302149 0.468138 0.359552 0.027 Uiso 1 1 calc R U . . .
C2 C 0.43051(9) 0.35856(6) 0.37696(6) 0.01869(13) Uani 1 1 d . . . . .
C3 C 0.58701(10) 0.39627(7) 0.39351(7) 0.02289(15) Uani 1 1 d . . . . .
H3 H 0.611836 0.442434 0.363769 0.027 Uiso 1 1 calc R U . . .
C4 C 0.70207(10) 0.36629(7) 0.45215(7) 0.02380(15) Uani 1 1 d . . . . .
H4 H 0.807563 0.389918 0.462725 0.029 Uiso 1 1 calc R U . . .
C5 C 0.66094(9) 0.29929(7) 0.49687(6) 0.01954(13) Uani 1 1 d . . . . .
C6 C 0.50238(9) 0.26526(6) 0.47943(6) 0.01623(12) Uani 1 1 d . . . . .
C7 C 0.77154(10) 0.26406(8) 0.55905(7) 0.02461(16) Uani 1 1 d . . . . .
H7 H 0.878650 0.284136 0.571169 0.030 Uiso 1 1 calc R U . . .
C8 C 0.72386(10) 0.20091(8) 0.60178(7) 0.02360(15) Uani 1 1 d . . . . .
H8 H 0.796691 0.176300 0.643591 0.028 Uiso 1 1 calc R U . . .
C9 C 0.56342(9) 0.17316(6) 0.58215(6) 0.01703(12) Uani 1 1 d . . . . .
C10 C 0.50703(9) 0.10639(6) 0.63034(6) 0.01807(13) Uani 1 1 d . . . . .
H10A H 0.590509 0.070943 0.652602 0.022 Uiso 1 1 calc R U . . .
H10B H 0.417956 0.050100 0.574426 0.022 Uiso 1 1 calc R U . . .
C11 C -0.01065(11) 0.40145(7) 0.25735(7) 0.02505(16) Uani 1 1 d . . . . .
H11 H 0.007947 0.452720 0.333257 0.030 Uiso 1 1 calc R U . . .
C12 C -0.18315(12) 0.35113(9) 0.21001(9) 0.0333(2) Uani 1 1 d . . . . .
H12A H -0.243328 0.407166 0.224850 0.050 Uiso 1 1 calc R U . . .
H12B H -0.205386 0.304339 0.242367 0.050 Uiso 1 1 calc R U . . .
H12C H -0.211448 0.309576 0.132411 0.050 Uiso 1 1 calc R U . . .
C13 C 0.02680(15) 0.46822(10) 0.20134(11) 0.0388(2) Uani 1 1 d . . . . .
H13A H 0.012043 0.421424 0.126454 0.058 Uiso 1 1 calc R U . . .
H13B H 0.134584 0.507170 0.237517 0.058 Uiso 1 1 calc R U . . .
H13C H -0.042224 0.518849 0.204189 0.058 Uiso 1 1 calc R U . . .
C14 C 0.09644(13) 0.21881(7) 0.12299(7) 0.02826(18) Uani 1 1 d . . . . .
H14 H 0.085521 0.261592 0.080749 0.034 Uiso 1 1 calc R U . . .
C15 C -0.04746(15) 0.13000(10) 0.07374(10) 0.0451(3) Uani 1 1 d . . . . .
H15A H -0.060399 0.085939 -0.001496 0.068 Uiso 1 1 calc R U . . .
H15B H -0.138898 0.161257 0.078248 0.068 Uiso 1 1 calc R U . . .
H15C H -0.035283 0.085910 0.112927 0.068 Uiso 1 1 calc R U . . .
C16 C 0.23982(15) 0.17002(10) 0.11942(10) 0.0391(2) Uani 1 1 d . . . . .
H16A H 0.258603 0.135638 0.167976 0.059 Uiso 1 1 calc R U . . .
H16B H 0.329802 0.226059 0.141740 0.059 Uiso 1 1 calc R U . . .
H16C H 0.222906 0.117110 0.046270 0.059 Uiso 1 1 calc R U . . .
C17 C 0.25682(9) 0.20374(7) 0.68299(6) 0.01972(13) Uani 1 1 d . . . . .
H17 H 0.275763 0.237399 0.636539 0.024 Uiso 1 1 calc R U . . .
C18 C 0.13474(11) 0.10173(8) 0.60775(8) 0.02997(19) Uani 1 1 d . . . . .
H18A H 0.101927 0.069537 0.649963 0.045 Uiso 1 1 calc R U . . .
H18B H 0.179014 0.051636 0.558970 0.045 Uiso 1 1 calc R U . . .
H18C H 0.045130 0.118719 0.566150 0.045 Uiso 1 1 calc R U . . .
C19 C 0.19307(11) 0.28351(8) 0.76215(8) 0.02766(17) Uani 1 1 d . . . . .
H19A H 0.098892 0.298153 0.722524 0.041 Uiso 1 1 calc R U . . .
H19B H 0.270838 0.349754 0.806019 0.041 Uiso 1 1 calc R U . . .
H19C H 0.168692 0.253632 0.808552 0.041 Uiso 1 1 calc R U . . .
C20 C 0.40791(11) 0.07203(7) 0.78537(7) 0.02447(16) Uani 1 1 d . . . . .
H20 H 0.345876 0.008336 0.717935 0.029 Uiso 1 1 calc R U . . .
C21 C 0.31228(16) 0.09541(9) 0.86075(10) 0.0388(2) Uani 1 1 d . . . . .
H21A H 0.290017 0.032952 0.873585 0.058 Uiso 1 1 calc R U . . .
H21B H 0.214789 0.111992 0.827996 0.058 Uiso 1 1 calc R U . . .
H21C H 0.370840 0.156232 0.928921 0.058 Uiso 1 1 calc R U . . .
C22 C 0.55643(16) 0.04121(12) 0.83397(12) 0.0464(3) Uani 1 1 d . . . . .
H22A H 0.617945 0.100474 0.902559 0.070 Uiso 1 1 calc R U . . .
H22B H 0.616512 0.024828 0.784986 0.070 Uiso 1 1 calc R U . . .
H22C H 0.530176 -0.021457 0.845563 0.070 Uiso 1 1 calc R U . . .
C23 C 0.15250(9) 0.33875(7) 0.50912(7) 0.02001(13) Uani 1 1 d . . . . .
C24 C 0.17509(9) 0.10831(7) 0.35805(7) 0.02198(14) Uani 1 1 d . . . . .
C25 C -0.04657(10) 0.19327(7) 0.34322(7) 0.02242(14) Uani 1 1 d . . . . .
C26 C 0.54881(11) 0.38781(7) 0.77785(7) 0.02616(17) Uani 1 1 d . . . . .
C27 C 0.75446(11) 0.45578(8) 0.95531(7) 0.02638(16) Uani 1 1 d . . . . .
C28 C 0.77549(11) 0.26124(8) 0.86568(7) 0.02707(17) Uani 1 1 d . . . . .
C29 C 0.52832(11) 0.34859(8) 0.96866(7) 0.02628(16) Uani 1 1 d . . . . .

loop_
_atom_site_aniso_label
_atom_site_aniso_U_11
_atom_site_aniso_U_22
_atom_site_aniso_U_33
_atom_site_aniso_U_23
_atom_site_aniso_U_13
_atom_site_aniso_U_12
Fe1 0.01394(5) 0.01523(5) 0.01701(5) 0.00756(4) 0.00469(4) 0.00343(3)
Fe2 0.01838(5) 0.01904(5) 0.01696(5) 0.00688(4) 0.00225(4) 0.00216(4)
P1 0.01970(9) 0.01664(8) 0.01698(8) 0.00798(7) 0.00460(7) 0.00601(7)
P2 0.01651(8) 0.01615(8) 0.01595(8) 0.00814(6) 0.00542(6) 0.00330(6)
O1 0.0322(4) 0.0326(4) 0.0279(3) 0.0037(3) 0.0146(3) 0.0057(3)
O2 0.0317(4) 0.0201(3) 0.0513(5) 0.0153(3) 0.0115(3) 0.0076(3)
O3 0.0191(3) 0.0316(4) 0.0483(4) 0.0141(3) 0.0071(3) -0.0001(3)
O4 0.0455(4) 0.0283(3) 0.0360(4) 0.0208(3) -0.0025(3) -0.0053(3)
O5 0.0319(4) 0.0281(3) 0.0327(4) 0.0045(3) 0.0016(3) -0.0027(3)
O6 0.0280(4) 0.0452(5) 0.0435(4) 0.0166(4) 0.0093(3) 0.0152(3)
O7 0.0388(4) 0.0483(5) 0.0281(3) 0.0109(3) 0.0155(3) 0.0117(4)
N1 0.0161(3) 0.0172(3) 0.0177(3) 0.0091(2) 0.0060(2) 0.0041(2)
N2 0.0160(3) 0.0195(3) 0.0181(3) 0.0103(2) 0.0066(2) 0.0050(2)
C1 0.0230(3) 0.0204(3) 0.0264(4) 0.0147(3) 0.0062(3) 0.0051(3)
C2 0.0197(3) 0.0183(3) 0.0208(3) 0.0107(3) 0.0074(3) 0.0039(2)
C3 0.0212(3) 0.0246(4) 0.0279(4) 0.0156(3) 0.0097(3) 0.0025(3)
C4 0.0181(3) 0.0294(4) 0.0283(4) 0.0161(3) 0.0093(3) 0.0022(3)
C5 0.0153(3) 0.0250(4) 0.0208(3) 0.0120(3) 0.0068(2) 0.0035(3)
C6 0.0152(3) 0.0183(3) 0.0171(3) 0.0086(2) 0.0064(2) 0.0044(2)
C7 0.0145(3) 0.0370(5) 0.0282(4) 0.0194(4) 0.0077(3) 0.0058(3)
C8 0.0168(3) 0.0347(4) 0.0257(4) 0.0187(3) 0.0075(3) 0.0087(3)
C9 0.0163(3) 0.0197(3) 0.0172(3) 0.0090(3) 0.0067(2) 0.0056(2)
C10 0.0205(3) 0.0180(3) 0.0191(3) 0.0099(3) 0.0083(3) 0.0068(3)
C11 0.0277(4) 0.0239(4) 0.0239(4) 0.0108(3) 0.0063(3) 0.0132(3)
C12 0.0265(4) 0.0412(5) 0.0356(5) 0.0191(4) 0.0090(4) 0.0167(4)
C13 0.0425(6) 0.0356(5) 0.0504(6) 0.0301(5) 0.0135(5) 0.0188(5)
C14 0.0420(5) 0.0237(4) 0.0180(3) 0.0085(3) 0.0080(3) 0.0111(4)
C15 0.0385(6) 0.0320(5) 0.0358(5) -0.0060(4) 0.0006(4) 0.0065(4)
C16 0.0460(6) 0.0385(6) 0.0357(5) 0.0096(4) 0.0261(5) 0.0145(5)
C17 0.0157(3) 0.0223(3) 0.0204(3) 0.0088(3) 0.0053(2) 0.0040(3)
C18 0.0183(4) 0.0304(4) 0.0309(4) 0.0068(4) 0.0041(3) -0.0014(3)
C19 0.0231(4) 0.0318(4) 0.0284(4) 0.0108(3) 0.0107(3) 0.0116(3)
C20 0.0320(4) 0.0222(4) 0.0261(4) 0.0148(3) 0.0134(3) 0.0053(3)
C21 0.0591(7) 0.0334(5) 0.0389(5) 0.0202(4) 0.0319(5) 0.0083(5)
C22 0.0480(7) 0.0581(8) 0.0648(8) 0.0522(7) 0.0243(6) 0.0233(6)
C23 0.0153(3) 0.0212(3) 0.0228(3) 0.0090(3) 0.0063(3) 0.0031(2)
C24 0.0182(3) 0.0209(3) 0.0275(4) 0.0110(3) 0.0077(3) 0.0042(3)
C25 0.0199(3) 0.0195(3) 0.0260(4) 0.0091(3) 0.0060(3) 0.0035(3)
C26 0.0266(4) 0.0196(3) 0.0254(4) 0.0093(3) 0.0013(3) -0.0037(3)
C27 0.0240(4) 0.0262(4) 0.0230(4) 0.0080(3) 0.0034(3) 0.0035(3)
C28 0.0225(4) 0.0294(4) 0.0238(4) 0.0093(3) 0.0031(3) 0.0039(3)
C29 0.0247(4) 0.0274(4) 0.0218(4) 0.0078(3) 0.0043(3) 0.0060(3)

loop_
_atom_type_symbol
_atom_type_description
_atom_type_scat_dispersion_real
_atom_type_scat_dispersion_imag
_atom_type_scat_source
C C 0.0033 0.0016 'International Tables Vol C Tables 4.2.6.8 and 6.1.1.4'
H H 0.0000 0.0000 'International Tables Vol C Tables 4.2.6.8 and 6.1.1.4'
Fe Fe 0.3463 0.8444 'International Tables Vol C Tables 4.2.6.8 and 6.1.1.4'
N N 0.0061 0.0033 'International Tables Vol C Tables 4.2.6.8 and 6.1.1.4'
O O 0.0106 0.0060 'International Tables Vol C Tables 4.2.6.8 and 6.1.1.4'
P P 0.1023 0.0942 'International Tables Vol C Tables 4.2.6.8 and 6.1.1.4'

loop_
_diffrn_orient_matrix_type
_diffrn_orient_matrix_UB_11
_diffrn_orient_matrix_UB_12
_diffrn_orient_matrix_UB_13
_diffrn_orient_matrix_UB_21
_diffrn_orient_matrix_UB_22
_diffrn_orient_matrix_UB_23
_diffrn_orient_matrix_UB_31
_diffrn_orient_matrix_UB_32
_diffrn_orient_matrix_UB_33
'Nonius RMAT' 0.0948870 0.0495722 0.0123676 -0.0254530 -0.0258261 -0.0791049 -0.0613384 0.0565829 0.0016960

loop_
_geom_angle_atom_site_label_1
_geom_angle_atom_site_label_2
_geom_angle_atom_site_label_3
_geom_angle
_geom_angle_site_symmetry_1
_geom_angle_site_symmetry_3
_geom_angle_publ_flag
C25 Fe1 C23 91.90(4) . . ?
C25 Fe1 C24 86.92(4) . . ?
C23 Fe1 C24 124.32(4) . . ?
C25 Fe1 N1 174.64(4) . . ?
C23 Fe1 N1 92.90(3) . . ?
C24 Fe1 N1 92.32(3) . . ?
C25 Fe1 P1 91.88(3) . . ?
C23 Fe1 P1 111.30(3) . . ?
C24 Fe1 P1 124.38(3) . . ?
N1 Fe1 P1 84.163(19) . . ?
C26 Fe2 C27 87.93(4) . . ?
C26 Fe2 C29 117.30(5) . . ?
C27 Fe2 C29 91.22(4) . . ?
C26 Fe2 C28 123.02(5) . . ?
C27 Fe2 C28 90.84(4) . . ?
C29 Fe2 C28 119.68(4) . . ?
C26 Fe2 P2 86.64(3) . . ?
C27 Fe2 P2 174.27(3) . . ?
C29 Fe2 P2 92.91(3) . . ?
C28 Fe2 P2 90.55(3) . . ?
C1 P1 C14 104.14(5) . . ?
C1 P1 C11 100.41(4) . . ?
C14 P1 C11 106.09(4) . . ?
C1 P1 Fe1 100.39(3) . . ?
C14 P1 Fe1 120.03(3) . . ?
C11 P1 Fe1 121.96(3) . . ?
C20 P2 C17 107.03(4) . . ?
C20 P2 C10 99.01(4) . . ?
C17 P2 C10 101.99(4) . . ?
C20 P2 Fe2 119.49(3) . . ?
C17 P2 Fe2 113.76(3) . . ?
C10 P2 Fe2 113.28(3) . . ?
C2 N1 C6 117.04(7) . . ?
C2 N1 Fe1 119.84(5) . . ?
C6 N1 Fe1 123.11(5) . . ?
C9 N2 C6 118.76(7) . . ?
C2 C1 P1 111.15(5) . . ?
C2 C1 H1A 109.4 . . ?
P1 C1 H1A 109.4 . . ?
C2 C1 H1B 109.4 . . ?
P1 C1 H1B 109.4 . . ?
H1A C1 H1B 108.0 . . ?
N1 C2 C3 123.68(7) . . ?
N1 C2 C1 118.22(7) . . ?
C3 C2 C1 118.08(7) . . ?
C4 C3 C2 119.90(7) . . ?
C4 C3 H3 120.1 . . ?
C2 C3 H3 120.1 . . ?
C3 C4 C5 118.47(8) . . ?
C3 C4 H4 120.8 . . ?
C5 C4 H4 120.8 . . ?
C4 C5 C7 122.77(7) . . ?
C4 C5 C6 119.38(7) . . ?
C7 C5 C6 117.86(7) . . ?
N2 C6 N1 116.60(7) . . ?
N2 C6 C5 121.91(7) . . ?
N1 C6 C5 121.49(7) . . ?
C8 C7 C5 119.73(8) . . ?
C8 C7 H7 120.1 . . ?
C5 C7 H7 120.1 . . ?
C7 C8 C9 118.35(8) . . ?
C7 C8 H8 120.8 . . ?
C9 C8 H8 120.8 . . ?
N2 C9 C8 123.36(7) . . ?
N2 C9 C10 116.80(7) . . ?
C8 C9 C10 119.84(7) . . ?
C9 C10 P2 114.73(5) . . ?
C9 C10 H10A 108.6 . . ?
P2 C10 H10A 108.6 . . ?
C9 C10 H10B 108.6 . . ?
P2 C10 H10B 108.6 . . ?
H10A C10 H10B 107.6 . . ?
C12 C11 C13 109.69(8) . . ?
C12 C11 P1 114.49(7) . . ?
C13 C11 P1 113.67(7) . . ?
C12 C11 H11 106.1 . . ?
C13 C11 H11 106.1 . . ?
P1 C11 H11 106.1 . . ?
C11 C12 H12A 109.5 . . ?
C11 C12 H12B 109.5 . . ?
H12A C12 H12B 109.5 . . ?
C11 C12 H12C 109.5 . . ?
H12A C12 H12C 109.5 . . ?
H12B C12 H12C 109.5 . . ?
C11 C13 H13A 109.5 . . ?
C11 C13 H13B 109.5 . . ?
H13A C13 H13B 109.5 . . ?
C11 C13 H13C 109.5 . . ?
H13A C13 H13C 109.5 . . ?
H13B C13 H13C 109.5 . . ?
C16 C14 C15 109.45(9) . . ?
C16 C14 P1 109.43(7) . . ?
C15 C14 P1 110.45(8) . . ?
C16 C14 H14 109.2 . . ?
C15 C14 H14 109.2 . . ?
P1 C14 H14 109.2 . . ?
C14 C15 H15A 109.5 . . ?
C14 C15 H15B 109.5 . . ?
H15A C15 H15B 109.5 . . ?
C14 C15 H15C 109.5 . . ?
H15A C15 H15C 109.5 . . ?
H15B C15 H15C 109.5 . . ?
C14 C16 H16A 109.5 . . ?
C14 C16 H16B 109.5 . . ?
H16A C16 H16B 109.5 . . ?
C14 C16 H16C 109.5 . . ?
H16A C16 H16C 109.5 . . ?
H16B C16 H16C 109.5 . . ?
C18 C17 C19 111.12(7) . . ?
C18 C17 P2 114.10(6) . . ?
C19 C17 P2 113.64(6) . . ?
C18 C17 H17 105.7 . . ?
C19 C17 H17 105.7 . . ?
P2 C17 H17 105.7 . . ?
C17 C18 H18A 109.5 . . ?
C17 C18 H18B 109.5 . . ?
H18A C18 H18B 109.5 . . ?
C17 C18 H18C 109.5 . . ?
H18A C18 H18C 109.5 . . ?
H18B C18 H18C 109.5 . . ?
C17 C19 H19A 109.5 . . ?
C17 C19 H19B 109.5 . . ?
H19A C19 H19B 109.5 . . ?
C17 C19 H19C 109.5 . . ?
H19A C19 H19C 109.5 . . ?
H19B C19 H19C 109.5 . . ?
C22 C20 C21 109.53(9) . . ?
C22 C20 P2 112.13(7) . . ?
C21 C20 P2 113.80(7) . . ?
C22 C20 H20 107.0 . . ?
C21 C20 H20 107.0 . . ?
P2 C20 H20 107.0 . . ?
C20 C21 H21A 109.5 . . ?
C20 C21 H21B 109.5 . . ?
H21A C21 H21B 109.5 . . ?
C20 C21 H21C 109.5 . . ?
H21A C21 H21C 109.5 . . ?
H21B C21 H21C 109.5 . . ?
C20 C22 H22A 109.5 . . ?
C20 C22 H22B 109.5 . . ?
H22A C22 H22B 109.5 . . ?
C20 C22 H22C 109.5 . . ?
H22A C22 H22C 109.5 . . ?
H22B C22 H22C 109.5 . . ?
O1 C23 Fe1 175.05(7) . . ?
O2 C24 Fe1 174.68(8) . . ?
O3 C25 Fe1 178.54(8) . . ?
O4 C26 Fe2 177.39(8) . . ?
O5 C27 Fe2 177.78(9) . . ?
O6 C28 Fe2 177.11(9) . . ?
O7 C29 Fe2 176.01(9) . . ?

loop_
_geom_bond_atom_site_label_1
_geom_bond_atom_site_label_2
_geom_bond_distance
_geom_bond_site_symmetry_2
_geom_bond_publ_flag
Fe1 C25 1.7409(9) . ?
Fe1 C23 1.7801(8) . ?
Fe1 C24 1.7918(9) . ?
Fe1 N1 2.0796(7) . ?
Fe1 P1 2.2193(2) . ?
Fe2 C26 1.7823(9) . ?
Fe2 C27 1.7934(9) . ?
Fe2 C29 1.7983(10) . ?
Fe2 C28 1.7984(10) . ?
Fe2 P2 2.2599(2) . ?
P1 C1 1.8305(9) . ?
P1 C14 1.8477(9) . ?
P1 C11 1.8541(9) . ?
P2 C20 1.8520(8) . ?
P2 C17 1.8521(8) . ?
P2 C10 1.8559(8) . ?
O1 C23 1.1586(11) . ?
O2 C24 1.1564(11) . ?
O3 C25 1.1583(11) . ?
O4 C26 1.1484(12) . ?
O5 C27 1.1405(12) . ?
O6 C28 1.1475(12) . ?
O7 C29 1.1468(12) . ?
N1 C2 1.3401(10) . ?
N1 C6 1.3896(10) . ?
N2 C9 1.3257(10) . ?
N2 C6 1.3518(10) . ?
C1 C2 1.4950(11) . ?
C1 H1A 0.9900 . ?
C1 H1B 0.9900 . ?
C2 C3 1.4144(11) . ?
C3 C4 1.3621(12) . ?
C3 H3 0.9500 . ?
C4 C5 1.4119(12) . ?
C4 H4 0.9500 . ?
C5 C7 1.4120(12) . ?
C5 C6 1.4183(11) . ?
C7 C8 1.3678(12) . ?
C7 H7 0.9500 . ?
C8 C9 1.4142(11) . ?
C8 H8 0.9500 . ?
C9 C10 1.5035(11) . ?
C10 H10A 0.9900 . ?
C10 H10B 0.9900 . ?
C11 C12 1.5269(14) . ?
C11 C13 1.5300(15) . ?
C11 H11 1.0000 . ?
C12 H12A 0.9800 . ?
C12 H12B 0.9800 . ?
C12 H12C 0.9800 . ?
C13 H13A 0.9800 . ?
C13 H13B 0.9800 . ?
C13 H13C 0.9800 . ?
C14 C16 1.5296(15) . ?
C14 C15 1.5298(16) . ?
C14 H14 1.0000 . ?
C15 H15A 0.9800 . ?
C15 H15B 0.9800 . ?
C15 H15C 0.9800 . ?
C16 H16A 0.9800 . ?
C16 H16B 0.9800 . ?
C16 H16C 0.9800 . ?
C17 C18 1.5309(12) . ?
C17 C19 1.5320(12) . ?
C17 H17 1.0000 . ?
C18 H18A 0.9800 . ?
C18 H18B 0.9800 . ?
C18 H18C 0.9800 . ?
C19 H19A 0.9800 . ?
C19 H19B 0.9800 . ?
C19 H19C 0.9800 . ?
C20 C22 1.5265(15) . ?
C20 C21 1.5314(14) . ?
C20 H20 1.0000 . ?
C21 H21A 0.9800 . ?
C21 H21B 0.9800 . ?
C21 H21C 0.9800 . ?
C22 H22A 0.9800 . ?
C22 H22B 0.9800 . ?
C22 H22C 0.9800 . ?

loop_
_geom_torsion_atom_site_label_1
_geom_torsion_atom_site_label_2
_geom_torsion_atom_site_label_3
_geom_torsion_atom_site_label_4
_geom_torsion
_geom_torsion_site_symmetry_1
_geom_torsion_site_symmetry_2
_geom_torsion_site_symmetry_3
_geom_torsion_site_symmetry_4
_geom_torsion_publ_flag
C14 P1 C1 C2 -99.16(7) . . . . ?
C11 P1 C1 C2 151.15(6) . . . . ?
Fe1 P1 C1 C2 25.65(6) . . . . ?
C6 N1 C2 C3 1.33(12) . . . . ?
Fe1 N1 C2 C3 -178.63(6) . . . . ?
C6 N1 C2 C1 -177.10(7) . . . . ?
Fe1 N1 C2 C1 2.95(10) . . . . ?
P1 C1 C2 N1 -20.51(10) . . . . ?
P1 C1 C2 C3 160.97(7) . . . . ?
N1 C2 C3 C4 0.52(14) . . . . ?
C1 C2 C3 C4 178.95(8) . . . . ?
C2 C3 C4 C5 -1.23(14) . . . . ?
C3 C4 C5 C7 -179.84(9) . . . . ?
C3 C4 C5 C6 0.11(13) . . . . ?
C9 N2 C6 N1 179.65(7) . . . . ?
C9 N2 C6 C5 -0.08(11) . . . . ?
C2 N1 C6 N2 177.81(7) . . . . ?
Fe1 N1 C6 N2 -2.24(9) . . . . ?
C2 N1 C6 C5 -2.46(11) . . . . ?
Fe1 N1 C6 C5 177.50(6) . . . . ?
C4 C5 C6 N2 -178.49(8) . . . . ?
C7 C5 C6 N2 1.46(12) . . . . ?
C4 C5 C6 N1 1.79(12) . . . . ?
C7 C5 C6 N1 -178.26(8) . . . . ?
C4 C5 C7 C8 178.70(9) . . . . ?
C6 C5 C7 C8 -1.25(13) . . . . ?
C5 C7 C8 C9 -0.22(14) . . . . ?
C6 N2 C9 C8 -1.55(12) . . . . ?
C6 N2 C9 C10 178.47(7) . . . . ?
C7 C8 C9 N2 1.72(13) . . . . ?
C7 C8 C9 C10 -178.31(8) . . . . ?
N2 C9 C10 P2 -76.13(8) . . . . ?
C8 C9 C10 P2 103.89(8) . . . . ?
C20 P2 C10 C9 -174.67(6) . . . . ?
C17 P2 C10 C9 75.64(6) . . . . ?
Fe2 P2 C10 C9 -47.03(6) . . . . ?
C1 P1 C11 C12 175.98(7) . . . . ?
C14 P1 C11 C12 67.83(8) . . . . ?
Fe1 P1 C11 C12 -74.71(8) . . . . ?
C1 P1 C11 C13 48.83(8) . . . . ?
C14 P1 C11 C13 -59.31(9) . . . . ?
Fe1 P1 C11 C13 158.14(7) . . . . ?
C1 P1 C14 C16 51.82(8) . . . . ?
C11 P1 C14 C16 157.28(7) . . . . ?
Fe1 P1 C14 C16 -59.30(8) . . . . ?
C1 P1 C14 C15 172.37(7) . . . . ?
C11 P1 C14 C15 -82.17(8) . . . . ?
Fe1 P1 C14 C15 61.25(8) . . . . ?
C20 P2 C17 C18 -40.65(7) . . . . ?
C10 P2 C17 C18 62.80(7) . . . . ?
Fe2 P2 C17 C18 -174.87(6) . . . . ?
C20 P2 C17 C19 88.17(7) . . . . ?
C10 P2 C17 C19 -168.39(6) . . . . ?
Fe2 P2 C17 C19 -46.05(7) . . . . ?
C17 P2 C20 C22 176.77(8) . . . . ?
C10 P2 C20 C22 71.19(9) . . . . ?
Fe2 P2 C20 C22 -52.13(9) . . . . ?
C17 P2 C20 C21 -58.21(9) . . . . ?
C10 P2 C20 C21 -163.79(8) . . . . ?
Fe2 P2 C20 C21 72.89(9) . . . . ?
